data_4061780
_journal_name_full Organometallics
_journal_paper_doi 10.1021/om050664n
_journal_year 2005
_chemical_formula_moiety 'C44 H47 Cl O9 P2 Ru '
_chemical_formula_sum 'C44 H47 Cl O9 P2 Ru'
_chemical_formula_weight 918.32
_space_group_IT_number 19
_space_group_name_Hall 'P 2ac 2ab'
_space_group_name_H-M_alt 'P 21 21 21'
_symmetry_cell_setting orthorhombic
_symmetry_Int_Tables_number 19
_symmetry_space_group_name_Hall 'P 2ac 2ab'
_symmetry_space_group_name_H-M 'P 21 21 21'
_cell_angle_alpha 90
_cell_angle_beta 90
_cell_angle_gamma 90
_cell_formula_units_Z 4
_cell_length_a 8.9549(13)
_cell_length_b 12.856(2)
_cell_length_c 36.668(5)
_cell_measurement_temperature 173.1
_cell_volume 4221.2(11)
_exptl_crystal_density_diffrn 1.445
_cod_original_formula_sum 'C44 H47 Cl O9 P2 Ru '
_cod_database_code 4061780

loop_
_symmetry_equiv_pos_site_id
_symmetry_equiv_pos_as_xyz
1 +X,+Y,+Z
2 1/2+X,1/2-Y,-Z
3 -X,1/2+Y,1/2-Z
4 1/2-X,-Y,1/2+Z

loop_
_atom_site_label
_atom_site_type_symbol
_atom_site_fract_x
_atom_site_fract_y
_atom_site_fract_z
_atom_site_U_iso_or_equiv
_atom_site_adp_type
_atom_site_occupancy
_atom_site_symmetry_multiplicity
_atom_site_calc_flag
_atom_site_refinement_flags
_atom_site_disorder_assembly
_atom_site_disorder_group
Ru(1) Ru 1.01976(4) 0.18006(3) 0.140680(10) 0.01648(8) Uani 1.00 1 d . . .
Cl(1) Cl 0.158(2) 0.600(2) 0.0891(5) 0.303(8) Uiso 0.50 1 d P . .
Cl(2) Cl 0.485(2) 0.7515(11) 0.0034(4) 0.239(6) Uiso 0.50 1 d P . .
P(1) P 0.8512(1) 0.07916(10) 0.17045(3) 0.0181(3) Uani 1.00 1 d . . .
P(2) P 0.81887(13) 0.19874(10) 0.09843(3) 0.0203(3) Uani 1.00 1 d . . .
O(1) O 1.3053(4) 0.1346(3) 0.07285(11) 0.0340(11) Uani 1.00 1 d . . .
O(2) O 1.1680(5) -0.0053(3) 0.05649(10) 0.0378(12) Uani 1.00 1 d . . .
O(3) O 1.3401(4) 0.0498(3) 0.20497(11) 0.0328(11) Uani 1.00 1 d . . .
O(4) O 1.1750(4) -0.0646(3) 0.18117(10) 0.0299(11) Uani 1.00 1 d . . .
O(5) O 0.7487(4) 0.3138(4) 0.20238(10) 0.0271(10) Uani 1.00 1 d . . .
O(6) O 0.7768(4) 0.4556(3) 0.16777(10) 0.0237(9) Uani 1.00 1 d . . .
O(7) O 1.3030(4) 0.3419(3) 0.17090(10) 0.0272(10) Uani 1.00 1 d . . .
O(8) O 1.2639(4) 0.2781(3) 0.22716(10) 0.0251(9) Uani 1.00 1 d . . .
O(9) O 1.1713(4) 0.2855(3) 0.10922(9) 0.0255(10) Uani 1.00 1 d . . .
C(1) C 1.1473(6) 0.0503(4) 0.1169(2) 0.025(1) Uani 1.00 1 d . . .
C(2) C 1.2211(5) 0.0905(4) 0.14872(13) 0.0199(13) Uani 1.00 1 d . . .
C(3) C 1.2142(6) 0.0663(5) 0.0813(2) 0.029(2) Uani 1.00 1 d . . .
C(4) C 1.2323(9) 0.0010(7) 0.0203(2) 0.056(2) Uani 1.00 1 d . . .
C(5) C 1.2518(6) 0.0259(4) 0.1809(2) 0.023(1) Uani 1.00 1 d . . .
C(6) C 1.2063(8) -0.1328(5) 0.2115(2) 0.041(2) Uani 1.00 1 d . . .
C(7) C 0.9664(5) 0.3314(4) 0.16450(12) 0.0199(11) Uani 1.00 1 d . . .
C(8) C 1.0617(5) 0.2728(4) 0.18848(13) 0.0200(12) Uani 1.00 1 d . . .
C(9) C 0.8201(5) 0.3626(4) 0.17993(13) 0.0199(13) Uani 1.00 1 d . . .
C(10) C 0.6389(6) 0.4942(5) 0.1839(2) 0.031(2) Uani 1.00 1 d . . .
C(11) C 1.2204(5) 0.3013(4) 0.1935(1) 0.022(1) Uani 1.00 1 d . . .
C(12) C 1.4199(6) 0.2952(5) 0.2351(2) 0.031(2) Uani 1.00 1 d . . .
C(13) C 0.6608(6) 0.1148(4) 0.1562(1) 0.025(1) Uani 1.00 1 d . . .
C(14) C 0.6572(6) 0.1229(5) 0.1148(2) 0.026(1) Uani 1.00 1 d . . .
C(15) C 0.8443(6) -0.0611(4) 0.1606(1) 0.024(1) Uani 1.00 1 d . . .
C(16) C 0.8550(6) -0.0979(5) 0.1247(2) 0.029(2) Uani 1.00 1 d . . .
C(17) C 0.8492(7) -0.2036(5) 0.1175(2) 0.034(2) Uani 1.00 1 d . . .
C(18) C 0.8344(7) -0.2752(4) 0.1455(2) 0.039(2) Uani 1.00 1 d . . .
C(19) C 0.8180(8) -0.2404(4) 0.1807(2) 0.037(2) Uani 1.00 1 d . . .
C(20) C 0.8244(7) -0.1351(5) 0.1880(2) 0.029(2) Uani 1.00 1 d . . .
C(21) C 0.8377(6) 0.0799(4) 0.22027(13) 0.0196(12) Uani 1.00 1 d . . .
C(22) C 0.7000(6) 0.0852(4) 0.2380(1) 0.0224(13) Uani 1.00 1 d . . .
C(23) C 0.6935(6) 0.0807(5) 0.2752(2) 0.029(2) Uani 1.00 1 d . . .
C(24) C 0.8215(7) 0.0706(5) 0.2965(1) 0.031(2) Uani 1.00 1 d . . .
C(25) C 0.9567(6) 0.0654(4) 0.2791(1) 0.029(1) Uani 1.00 1 d . . .
C(26) C 0.9669(6) 0.0717(4) 0.24158(13) 0.0255(13) Uani 1.00 1 d . . .
C(27) C 0.8255(6) 0.1626(4) 0.05032(13) 0.0252(13) Uani 1.00 1 d . . .
C(28) C 0.7010(7) 0.1168(5) 0.0331(2) 0.033(2) Uani 1.00 1 d . . .
C(29) C 0.7044(7) 0.0966(5) -0.0037(2) 0.038(2) Uani 1.00 1 d . . .
C(30) C 0.8246(8) 0.1223(5) -0.0246(2) 0.042(2) Uani 1.00 1 d . . .
C(31) C 0.9487(7) 0.1660(6) -0.0082(2) 0.041(2) Uani 1.00 1 d . . .
C(32) C 0.9483(6) 0.1860(5) 0.0292(1) 0.032(1) Uani 1.00 1 d . . .
C(33) C 0.7491(6) 0.3321(5) 0.0926(1) 0.027(1) Uani 1.00 1 d . . .
C(34) C 0.6072(7) 0.3629(5) 0.1015(2) 0.042(2) Uani 1.00 1 d . . .
C(35) C 0.5607(9) 0.4645(6) 0.0961(2) 0.059(3) Uani 1.00 1 d . . .
C(36) C 0.6589(12) 0.5360(6) 0.0817(2) 0.063(3) Uani 1.00 1 d . . .
C(37) C 0.8027(11) 0.5077(5) 0.0731(2) 0.056(2) Uani 1.00 1 d . . .
C(38) C 0.8491(8) 0.4052(5) 0.0786(2) 0.040(2) Uani 1.00 1 d . . .
C(39) C 0.312(2) 0.695(2) 0.0494(6) 0.168(7) Uiso 1.00 1 d . . .
C(40) C 0.421(3) 0.764(2) 0.0479(6) 0.193(9) Uiso 1.00 1 d . . .
C(41) C 0.475(2) 0.825(2) 0.0760(6) 0.173(6) Uiso 1.00 1 d . . .
C(42) C 0.425(3) 0.819(2) 0.1129(6) 0.199(8) Uiso 1.00 1 d . . .
C(43) C 0.314(3) 0.751(2) 0.1135(6) 0.167(7) Uiso 1.00 1 d . . .
C(44) C 0.265(3) 0.709(3) 0.0834(10) 0.260(13) Uiso 1.00 1 d . . .
H(1) H 1.2056 0.2502 0.0880 0.031 Uiso 1.00 1 c R . .
H(2) H 1.2542 0.3043 0.1240 0.031 Uiso 1.00 1 c R . .
H(3) H 1.1027 -0.0162 0.1202 0.030 Uiso 1.00 1 c R . .
H(4) H 1.3066 0.1299 0.1421 0.024 Uiso 1.00 1 c R . .
H(5) H 1.1726 0.0458 0.0043 0.068 Uiso 1.00 1 c R . .
H(6) H 1.2369 -0.0665 0.0100 0.068 Uiso 1.00 1 c R . .
H(7) H 1.3317 0.0322 0.0204 0.071 Uiso 1.00 1 c R . .
H(8) H 1.4773 0.2315 0.2306 0.038 Uiso 1.00 1 c R . .
H(9) H 1.4308 0.3148 0.2599 0.038 Uiso 1.00 1 c R . .
H(10) H 1.4623 0.3487 0.2212 0.042 Uiso 1.00 1 c R . .
H(11) H 1.0171 0.3872 0.1529 0.024 Uiso 1.00 1 c R . .
H(12) H 1.0138 0.2484 0.2099 0.024 Uiso 1.00 1 c R . .
H(13) H 1.2896 -0.1779 0.2059 0.049 Uiso 1.00 1 c R . .
H(14) H 1.1210 -0.1742 0.2166 0.049 Uiso 1.00 1 c R . .
H(15) H 1.2358 -0.0923 0.2326 0.052 Uiso 1.00 1 c R . .
H(16) H 0.5567 0.4725 0.1707 0.037 Uiso 1.00 1 c R . .
H(17) H 0.6405 0.5682 0.1840 0.037 Uiso 1.00 1 c R . .
H(18) H 0.6307 0.4692 0.2089 0.036 Uiso 1.00 1 c R . .
H(19) H 0.5926 0.0630 0.1641 0.030 Uiso 1.00 1 c R . .
H(20) H 0.6344 0.1798 0.1666 0.030 Uiso 1.00 1 c R . .
H(21) H 0.5675 0.1563 0.1075 0.032 Uiso 1.00 1 c R . .
H(22) H 0.6607 0.0549 0.1045 0.032 Uiso 1.00 1 c R . .
H(23) H 0.8660 -0.0498 0.1052 0.034 Uiso 1.00 1 c R . .
H(24) H 0.8557 -0.2273 0.0930 0.042 Uiso 1.00 1 c R . .
H(25) H 0.8355 -0.3478 0.1404 0.047 Uiso 1.00 1 c R . .
H(26) H 0.8028 -0.2886 0.1999 0.045 Uiso 1.00 1 c R . .
H(27) H 0.8147 -0.1123 0.2126 0.035 Uiso 1.00 1 c R . .
H(28) H 0.6107 0.0920 0.2242 0.027 Uiso 1.00 1 c R . .
H(29) H 0.5989 0.0853 0.2868 0.035 Uiso 1.00 1 c R . .
H(30) H 0.8154 0.0673 0.3224 0.037 Uiso 1.00 1 c R . .
H(31) H 1.0452 0.0567 0.2931 0.035 Uiso 1.00 1 c R . .
H(32) H 1.0620 0.0707 0.2301 0.031 Uiso 1.00 1 c R . .
H(33) H 0.6148 0.0998 0.0469 0.040 Uiso 1.00 1 c R . .
H(34) H 0.6208 0.0641 -0.0151 0.045 Uiso 1.00 1 c R . .
H(35) H 0.8232 0.1103 -0.0501 0.051 Uiso 1.00 1 c R . .
H(36) H 1.0340 0.1827 -0.0224 0.050 Uiso 1.00 1 c R . .
H(37) H 1.0341 0.2156 0.0402 0.039 Uiso 1.00 1 c R . .
H(38) H 0.5395 0.3133 0.1116 0.050 Uiso 1.00 1 c R . .
H(39) H 0.4617 0.4845 0.1024 0.071 Uiso 1.00 1 c R . .
H(40) H 0.6263 0.6052 0.0775 0.075 Uiso 1.00 1 c R . .
H(41) H 0.8708 0.5581 0.0637 0.066 Uiso 1.00 1 c R . .
H(42) H 0.9486 0.3850 0.0727 0.047 Uiso 1.00 1 c R . .
H(43) H 0.2697 0.6452 0.0299 0.205 Uiso 1.00 1 c R . .
H(44) H 0.5563 0.8752 0.0686 0.204 Uiso 1.00 1 c R . .
H(45) H 0.4655 0.8587 0.1341 0.240 Uiso 1.00 1 c R . .
H(46) H 0.2687 0.7305 0.1373 0.204 Uiso 1.00 1 c R . .

loop_
_atom_site_aniso_label
_atom_site_aniso_U_11
_atom_site_aniso_U_22
_atom_site_aniso_U_33
_atom_site_aniso_U_12
_atom_site_aniso_U_13
_atom_site_aniso_U_23
Ru(1) 0.0133(1) 0.0201(2) 0.0160(2) 0.0001(2) 0.0004(2) 0.0014(2)
P(1) 0.0157(6) 0.0236(7) 0.0151(6) -0.0013(5) -0.0006(5) 0.0014(5)
P(2) 0.0187(6) 0.0265(8) 0.0156(6) 0.0007(5) -0.0009(5) 0.0009(5)
O(1) 0.027(2) 0.041(2) 0.034(2) 0.003(2) 0.016(2) 0.002(2)
O(2) 0.050(3) 0.040(2) 0.024(2) 0.001(2) 0.008(2) -0.011(2)
O(3) 0.023(2) 0.042(3) 0.033(2) -0.004(2) -0.007(2) 0.003(2)
O(4) 0.035(2) 0.024(2) 0.030(2) -0.003(2) -0.007(2) 0.003(2)
O(5) 0.021(2) 0.030(2) 0.030(2) -0.003(2) 0.003(1) 0.002(2)
O(6) 0.022(2) 0.021(2) 0.029(2) 0.000(2) 0.002(2) 0.000(2)
O(7) 0.024(2) 0.031(2) 0.027(2) -0.010(2) -0.000(2) -0.002(2)
O(8) 0.019(2) 0.035(2) 0.021(2) -0.001(2) -0.004(1) -0.001(2)
O(9) 0.024(2) 0.034(2) 0.019(2) -0.004(2) 0.002(2) 0.005(2)
C(1) 0.020(3) 0.028(3) 0.026(3) 0.009(2) 0.002(2) -0.004(2)
C(2) 0.016(2) 0.026(3) 0.018(3) 0.006(2) 0.003(2) 0.002(2)
C(3) 0.028(3) 0.038(4) 0.022(3) 0.012(3) -0.002(2) -0.004(3)
C(4) 0.073(5) 0.074(6) 0.022(3) 0.016(4) 0.012(3) -0.007(3)
C(5) 0.022(3) 0.024(3) 0.022(3) 0.002(2) 0.001(2) -0.001(2)
C(6) 0.047(4) 0.033(4) 0.042(4) -0.000(3) -0.005(3) 0.015(3)
C(7) 0.019(2) 0.019(2) 0.022(2) -0.004(2) -0.000(2) 0.001(2)
C(8) 0.020(3) 0.021(3) 0.019(3) -0.003(2) 0.001(2) -0.001(2)
C(9) 0.017(2) 0.023(3) 0.020(3) -0.001(2) 0.000(2) -0.004(2)
C(10) 0.025(3) 0.027(3) 0.043(4) 0.007(2) 0.006(3) -0.003(3)
C(11) 0.023(2) 0.018(3) 0.024(3) -0.000(2) 0.000(2) -0.001(2)
C(12) 0.015(2) 0.041(4) 0.037(3) -0.003(2) -0.004(2) 0.001(3)
C(13) 0.014(2) 0.034(3) 0.026(3) -0.003(2) 0.000(2) 0.004(2)
C(14) 0.018(3) 0.035(3) 0.027(3) 0.002(2) -0.003(2) 0.002(2)
C(15) 0.020(3) 0.025(3) 0.027(3) -0.003(2) 0.001(2) -0.003(2)
C(16) 0.025(3) 0.032(3) 0.028(3) -0.005(3) 0.000(2) 0.001(2)
C(17) 0.039(3) 0.034(4) 0.029(3) -0.002(3) 0.003(3) -0.011(3)
C(18) 0.048(3) 0.022(3) 0.047(4) -0.000(3) 0.006(3) -0.006(3)
C(19) 0.054(4) 0.019(3) 0.039(4) 0.000(3) 0.006(3) 0.006(3)
C(20) 0.030(3) 0.027(3) 0.030(3) -0.003(3) 0.000(3) 0.003(3)
C(21) 0.023(2) 0.020(3) 0.016(2) -0.001(2) -0.002(2) 0.002(2)
C(22) 0.023(3) 0.023(3) 0.021(3) -0.005(2) 0.004(2) -0.005(2)
C(23) 0.025(3) 0.027(3) 0.035(3) -0.007(2) 0.008(3) -0.006(3)
C(24) 0.046(4) 0.030(3) 0.018(3) -0.001(3) 0.002(3) 0.008(2)
C(25) 0.032(3) 0.028(3) 0.027(3) -0.000(2) -0.008(2) 0.007(2)
C(26) 0.026(3) 0.032(3) 0.018(3) -0.000(3) -0.000(2) 0.003(2)
C(27) 0.027(3) 0.031(3) 0.017(2) 0.003(2) -0.003(2) -0.000(2)
C(28) 0.026(3) 0.047(4) 0.026(3) 0.002(3) -0.006(3) -0.008(3)
C(29) 0.040(4) 0.047(4) 0.025(3) -0.003(3) -0.010(3) -0.010(3)
C(30) 0.055(4) 0.051(4) 0.021(3) 0.014(3) -0.002(3) -0.004(3)
C(31) 0.047(4) 0.052(4) 0.026(3) 0.007(3) 0.007(2) 0.003(3)
C(32) 0.033(3) 0.041(3) 0.022(2) 0.000(3) 0.002(2) -0.001(3)
C(33) 0.035(3) 0.025(3) 0.020(3) 0.003(3) -0.011(2) 0.000(2)
C(34) 0.038(4) 0.037(3) 0.052(4) 0.017(3) -0.022(3) -0.018(3)
C(35) 0.059(5) 0.047(5) 0.070(5) 0.025(4) -0.032(4) -0.027(4)
C(36) 0.103(7) 0.031(4) 0.054(5) 0.030(5) -0.046(5) -0.015(4)
C(37) 0.111(7) 0.020(3) 0.037(4) 0.003(4) -0.021(4) 0.004(3)
C(38) 0.054(4) 0.035(4) 0.030(3) 0.006(3) -0.003(3) 0.000(3)

loop_
_geom_bond_atom_site_label_1
_geom_bond_atom_site_label_2
_geom_bond_distance
_geom_bond_publ_flag
_geom_bond_site_symmetry_1
_geom_bond_site_symmetry_2
Ru(1) P(1) 2.270(1) ? . .
Ru(1) P(2) 2.386(1) ? . .
Ru(1) O(9) 2.238(4) ? . .
Ru(1) C(1) 2.201(5) ? . .
Ru(1) C(2) 2.160(5) ? . .
Ru(1) C(7) 2.186(5) ? . .
Ru(1) C(8) 2.153(5) ? . .
Cl(1) C(44) 1.71(4) ? . .
Cl(2) C(40) 1.74(3) ? . .
P(1) C(13) 1.841(5) ? . .
P(1) C(15) 1.840(6) ? . .
P(1) C(21) 1.831(5) ? . .
P(2) C(14) 1.846(6) ? . .
P(2) C(27) 1.825(5) ? . .
P(2) C(33) 1.837(6) ? . .
O(1) C(3) 1.237(7) ? . .
O(2) C(3) 1.359(7) ? . .
O(2) C(4) 1.448(8) ? . .
O(3) C(5) 1.224(7) ? . .
O(4) C(5) 1.352(7) ? . .
O(4) C(6) 1.444(8) ? . .
O(5) C(9) 1.217(6) ? . .
O(6) C(9) 1.333(6) ? . .
O(6) C(10) 1.456(7) ? . .
O(7) C(11) 1.228(6) ? . .
O(8) C(11) 1.327(6) ? . .
O(8) C(12) 1.443(6) ? . .
C(1) C(2) 1.436(7) ? . .
C(1) C(3) 1.451(8) ? . .
C(2) C(5) 1.469(7) ? . .
C(3) O(2) 1.359(7) ? . .
C(4) O(2) 1.448(8) ? . .
C(7) C(8) 1.438(7) ? . .
C(7) C(9) 1.482(7) ? . .
C(8) C(11) 1.479(7) ? . .
C(13) C(14) 1.522(8) ? . .
C(15) C(16) 1.403(8) ? . .
C(15) C(20) 1.395(8) ? . .
C(16) C(17) 1.385(8) ? . .
C(17) C(18) 1.385(9) ? . .
C(18) C(19) 1.374(9) ? . .
C(19) C(20) 1.381(8) ? . .
C(21) C(22) 1.397(7) ? . .
C(21) C(26) 1.400(7) ? . .
C(22) C(23) 1.365(8) ? . .
C(23) C(24) 1.394(8) ? . .
C(24) C(25) 1.370(8) ? . .
C(25) C(26) 1.382(7) ? . .
C(27) C(28) 1.410(8) ? . .
C(27) C(32) 1.379(7) ? . .
C(28) C(29) 1.375(8) ? . .
C(29) C(30) 1.361(9) ? . .
C(30) C(31) 1.382(9) ? . .
C(31) C(32) 1.393(8) ? . .
C(33) C(34) 1.370(8) ? . .
C(33) C(38) 1.397(9) ? . .
C(34) C(35) 1.38(1) ? . .
C(35) C(36) 1.38(1) ? . .
C(36) C(37) 1.37(1) ? . .
C(37) C(38) 1.396(9) ? . .
C(39) C(40) 1.33(3) ? . .
C(39) C(44) 1.33(4) ? . .
C(40) C(41) 1.38(3) ? . .
C(41) C(42) 1.43(3) ? . .
C(42) C(43) 1.32(3) ? . .
C(43) C(44) 1.30(4) ? . .
O(9) H(1) 0.9519 ? . .
O(9) H(2) 0.9508 ? . .
C(1) H(3) 0.9523 ? . .
C(2) H(4) 0.9508 ? . .
C(4) H(5) 0.9807 ? . .
C(4) H(6) 0.9483 ? . .
C(4) H(7) 0.9762 ? . .
C(6) H(13) 0.9679 ? . .
C(6) H(14) 0.9500 ? . .
C(6) H(15) 0.9694 ? . .
C(7) H(11) 0.9497 ? . .
C(8) H(12) 0.9495 ? . .
C(10) H(16) 0.9240 ? . .
C(10) H(17) 0.9518 ? . .
C(10) H(18) 0.9762 ? . .
C(12) H(8) 0.9811 ? . .
C(12) H(9) 0.9498 ? . .
C(12) H(10) 0.9357 ? . .
C(13) H(19) 0.9487 ? . .
C(13) H(20) 0.9495 ? . .
C(14) H(21) 0.9495 ? . .
C(14) H(22) 0.9511 ? . .
C(16) H(23) 0.9522 ? . .
C(17) H(24) 0.9484 ? . .
C(18) H(25) 0.9511 ? . .
C(19) H(26) 0.9493 ? . .
C(20) H(27) 0.9506 ? . .
C(22) H(28) 0.9500 ? . .
C(23) H(29) 0.9502 ? . .
C(24) H(30) 0.9499 ? . .
C(25) H(31) 0.9503 ? . .
C(26) H(32) 0.9492 ? . .
C(28) H(33) 0.9500 ? . .
C(29) H(34) 0.9528 ? . .
C(30) H(35) 0.9498 ? . .
C(31) H(36) 0.9495 ? . .
C(32) H(37) 0.9482 ? . .
C(34) H(38) 0.9546 ? . .
C(35) H(39) 0.9518 ? . .
C(36) H(40) 0.9481 ? . .
C(37) H(41) 0.9538 ? . .
C(38) H(42) 0.9528 ? . .
C(39) H(43) 1.0302 ? . .
C(41) H(44) 1.0104 ? . .
C(42) H(45) 0.9983 ? . .
C(43) H(46) 0.9953 ? . .
